data_7710163
loop_
_publ_author_name
'Gautier, Romain'
'PARIS, Michael'
'Massuyeau, Florian'

_publ_section_title
;
 Templating Effect of Trans-2,5-dimethylpiperazine (TDMP) on the Structure
 Dimensionality of Hybrid Metal Halides
;
_journal_name_full 'Dalton Transactions'
_journal_paper_doi 10.1039/D2DT00614F
_journal_year 2022
_chemical_formula_moiety 'C3 H8 N, Br2 Cu'
_chemical_formula_sum 'C3 H8 Br2 Cu N'
_chemical_formula_weight 281.46
_space_group_crystal_system monoclinic
_space_group_IT_number 14
_space_group_name_Hall '-P 2ybc'
_space_group_name_H-M_alt 'P 1 21/c 1'
_atom_sites_solution_hydrogens geom
_atom_sites_solution_primary direct
_audit_creation_date 2022-04-26
_audit_creation_method
;
Olex2 1.5
(compiled 2021.12.09 svn.r5202d8cf for OlexSys, GUI svn.r6439)
;
_audit_update_record
;
2022-04-26 deposited with the CCDC.	2022-04-29 downloaded from the CCDC.
;
_cell_angle_alpha 90
_cell_angle_beta 117.617(2)
_cell_angle_gamma 90
_cell_formula_units_Z 4
_cell_length_a 8.0150(4)
_cell_length_b 7.8040(2)
_cell_length_c 12.2864(2)
_cell_measurement_reflns_used 85
_cell_measurement_temperature 293
_cell_measurement_theta_max 25
_cell_measurement_theta_min 5
_cell_volume 680.94(4)
_computing_data_collection Supergui
_computing_molecular_graphics 'Olex2 1.5 (Dolomanov et al., 2009)'
_computing_publication_material 'Olex2 1.5 (Dolomanov et al., 2009)'
_computing_structure_refinement 'SHELXL 2016/4 (Sheldrick, 2015)'
_computing_structure_solution 'SIR2004  (Burla et al.,  2007)'
_diffrn_ambient_temperature 293
_diffrn_detector 'CCD area detector'
_diffrn_measured_fraction_theta_full 0.981
_diffrn_measured_fraction_theta_max 0.991
_diffrn_measurement_device_type 'Bruker-Nonius Kappa CCD diffractometer'
_diffrn_radiation_monochromator graphite
_diffrn_radiation_probe x-ray
_diffrn_radiation_type MoK\a
_diffrn_radiation_wavelength 0.71073
_diffrn_reflns_av_R_equivalents 0.0406
_diffrn_reflns_av_unetI/netI 0.0221
_diffrn_reflns_Laue_measured_fraction_full 0.981
_diffrn_reflns_Laue_measured_fraction_max 0.991
_diffrn_reflns_limit_h_max 12
_diffrn_reflns_limit_h_min -12
_diffrn_reflns_limit_k_max 12
_diffrn_reflns_limit_k_min -12
_diffrn_reflns_limit_l_max 18
_diffrn_reflns_limit_l_min -18
_diffrn_reflns_number 25270
_diffrn_reflns_point_group_measured_fraction_full 0.981
_diffrn_reflns_point_group_measured_fraction_max 0.991
_diffrn_reflns_theta_full 25.242
_diffrn_reflns_theta_max 33.302
_diffrn_reflns_theta_min 6.434
_diffrn_source 'sealed X-ray tube'
_diffrn_source_target Mo
_exptl_absorpt_coefficient_mu 14.826
_exptl_absorpt_correction_T_max 0.7466
_exptl_absorpt_correction_T_min 0.3988
_exptl_absorpt_correction_type multi-scan
_exptl_absorpt_process_details
;
SADABS-2008/1 (Bruker,2008) was used for absorption correction.
wR2(int) was 0.1173 before and 0.0541 after correction.
The Ratio of minimum to maximum transmission is 0.5342.
The \l/2 correction factor is 0.0015.
;
_exptl_crystal_density_diffrn 2.745
_exptl_crystal_description block
_exptl_crystal_F_000 528
_exptl_crystal_size_max 0.12
_exptl_crystal_size_mid 0.10
_exptl_crystal_size_min 0.05
_refine_diff_density_max 1.811
_refine_diff_density_min -1.947
_refine_diff_density_rms 0.137
_refine_ls_extinction_coef 0.0295(9)
_refine_ls_extinction_expression Fc^*^=kFc[1+0.001xFc^2^\l^3^/sin(2\q)]^-1/4^
_refine_ls_extinction_method 'SHELXL-2016/4 (Sheldrick 2016)'
_refine_ls_goodness_of_fit_ref 1.053
_refine_ls_hydrogen_treatment constr
_refine_ls_matrix_type full
_refine_ls_number_parameters 66
_refine_ls_number_reflns 2602
_refine_ls_number_restraints 0
_refine_ls_restrained_S_all 1.053
_refine_ls_R_factor_all 0.0475
_refine_ls_R_factor_gt 0.0308
_refine_ls_shift/su_max 0.005
_refine_ls_shift/su_mean 0.000
_refine_ls_structure_factor_coef Fsqd
_refine_ls_weighting_details 'w=1/[\s^2^(Fo^2^)+(0.0191P)^2^+2.2389P] where P=(Fo^2^+2Fc^2^)/3'
_refine_ls_weighting_scheme calc
_refine_ls_wR_factor_gt 0.0624
_refine_ls_wR_factor_ref 0.0689
_reflns_Friedel_coverage 0.000
_reflns_number_gt 2075
_reflns_number_total 2602
_reflns_threshold_expression 'I > 2\s(I)'
_cod_data_source_file d2dt00614f1.cif
_cod_data_source_block new_CCDC3
_cod_database_code 7710163
_shelx_shelxl_version_number 2016/4
_shelx_space_group_comment
;
The symmetry employed for this shelxl refinement is uniquely defined
by the following loop, which should always be used as a source of
symmetry information in preference to the above space-group names.
They are only intended as comments.
;
_olex2_refinement_description
;
1. Fixed Uiso
 At 1.2 times of:
  All C(H) groups, All C(H,H) groups, All N(H,H) groups
 At 1.5 times of:
  All C(H,H,H) groups
2.a Ternary CH refined with riding coordinates:
 C2(H2)
2.b Secondary CH2 refined with riding coordinates:
 N2(H2A,H2B), C3(H3A,H3B)
2.c Idealised Me refined as rotating group:
 C4(H4A,H4B,H4C)
;
_olex2_submission_special_instructions 'No special instructions were received'

loop_
_space_group_symop_operation_xyz
'x, y, z'
'-x, y+1/2, -z+1/2'
'-x, -y, -z'
'x, -y-1/2, z-1/2'

loop_
_atom_site_label
_atom_site_type_symbol
_atom_site_fract_x
_atom_site_fract_y
_atom_site_fract_z
_atom_site_U_iso_or_equiv
_atom_site_adp_type
_atom_site_occupancy
_atom_site_site_symmetry_order
_atom_site_calc_flag
_atom_site_refinement_flags_posn
_atom_site_refinement_flags_adp
_atom_site_refinement_flags_occupancy
_atom_site_disorder_assembly
_atom_site_disorder_group
C2 C -0.4227(4) -0.4957(4) -0.5874(3) 0.0219(5) Uani 1 1 d . . . . .
H2 H -0.509042 -0.414931 -0.648630 0.026 Uiso 1 1 calc R U . . .
C4 C -0.2746(5) -0.5502(5) -0.6244(3) 0.0341(7) Uani 1 1 d . . . . .
H4A H -0.206295 -0.451309 -0.628197 0.051 Uiso 1 1 calc R U . . .
H4B H -0.334610 -0.604334 -0.703494 0.051 Uiso 1 1 calc R U . . .
H4C H -0.189219 -0.629411 -0.564850 0.051 Uiso 1 1 calc R U . . .
Br1 Br -0.27089(5) -0.04516(4) -0.58011(3) 0.02747(9) Uani 1 1 d . . . . .
Br2 Br 0.04984(5) -0.28531(4) -0.72353(3) 0.02702(9) Uani 1 1 d . . . . .
Cu1 Cu 0.00789(8) -0.02279(8) -0.62144(5) 0.04679(15) Uani 1 1 d . . . . .
N2 N -0.3295(3) -0.4081(3) -0.4652(2) 0.0221(5) Uani 1 1 d . . . . .
H2A H -0.245571 -0.478935 -0.410336 0.026 Uiso 1 1 calc R U . . .
H2B H -0.267750 -0.316496 -0.470806 0.026 Uiso 1 1 calc R U . . .
C3 C -0.5345(4) -0.6468(4) -0.5793(3) 0.0235(5) Uani 1 1 d . . . . .
H3A H -0.602540 -0.699284 -0.659660 0.028 Uiso 1 1 calc R U . . .
H3B H -0.449237 -0.731626 -0.523559 0.028 Uiso 1 1 calc R U . . .

loop_
_atom_site_aniso_label
_atom_site_aniso_U_11
_atom_site_aniso_U_22
_atom_site_aniso_U_33
_atom_site_aniso_U_23
_atom_site_aniso_U_13
_atom_site_aniso_U_12
C2 0.0226(12) 0.0238(13) 0.0192(11) 0.0002(10) 0.0096(10) 0.0002(10)
C4 0.0330(16) 0.0408(19) 0.0354(17) -0.0036(15) 0.0218(14) -0.0002(14)
Br1 0.03039(16) 0.02668(16) 0.02356(14) 0.00056(11) 0.01100(12) -0.00278(12)
Br2 0.03318(17) 0.02154(14) 0.02455(14) -0.00077(11) 0.01187(12) 0.00460(11)
Cu1 0.0480(3) 0.0521(3) 0.0352(2) -0.0062(2) 0.0150(2) -0.0029(2)
N2 0.0195(11) 0.0215(11) 0.0231(11) -0.0007(9) 0.0081(9) -0.0027(9)
C3 0.0260(13) 0.0204(13) 0.0248(13) -0.0041(10) 0.0124(11) -0.0020(10)

loop_
_atom_type_symbol
_atom_type_description
_atom_type_scat_dispersion_real
_atom_type_scat_dispersion_imag
_atom_type_scat_source
C C 0.0033 0.0016 'International Tables Vol C Tables 4.2.6.8 and 6.1.1.4'
H H 0.0000 0.0000 'International Tables Vol C Tables 4.2.6.8 and 6.1.1.4'
Br Br -0.2901 2.4595 'International Tables Vol C Tables 4.2.6.8 and 6.1.1.4'
Cu Cu 0.3201 1.2651 'International Tables Vol C Tables 4.2.6.8 and 6.1.1.4'
N N 0.0061 0.0033 'International Tables Vol C Tables 4.2.6.8 and 6.1.1.4'

loop_
_geom_angle_atom_site_label_1
_geom_angle_atom_site_label_2
_geom_angle_atom_site_label_3
_geom_angle
_geom_angle_site_symmetry_1
_geom_angle_site_symmetry_3
_geom_angle_publ_flag
C4 C2 H2 108.8 . . ?
N2 C2 H2 108.8 . . ?
N2 C2 C4 109.5(3) . . ?
N2 C2 C3 109.0(2) . . ?
C3 C2 H2 108.8 . . ?
C3 C2 C4 111.8(3) . . ?
C2 C4 H4A 109.5 . . ?
C2 C4 H4B 109.5 . . ?
C2 C4 H4C 109.5 . . ?
H4A C4 H4B 109.5 . . ?
H4A C4 H4C 109.5 . . ?
H4B C4 H4C 109.5 . . ?
Cu1 Br1 Cu1 76.16(2) 3_554 . ?
Cu1 Br2 Cu1 162.100(17) . 2_543 ?
Br1 Cu1 Br1 103.84(2) 3_554 . ?
Br1 Cu1 Br2 115.49(3) 3_554 . ?
Br1 Cu1 Br2 109.37(2) . 2_553 ?
Br1 Cu1 Br2 111.81(2) 3_554 2_553 ?
Br2 Cu1 Br1 112.47(2) . . ?
Br2 Cu1 Br2 103.955(19) . 2_553 ?
C2 N2 H2A 109.0 . . ?
C2 N2 H2B 109.0 . . ?
H2A N2 H2B 107.8 . . ?
C3 N2 C2 112.9(2) 3_444 . ?
C3 N2 H2A 109.0 3_444 . ?
C3 N2 H2B 109.0 3_444 . ?
C2 C3 H3A 109.5 . . ?
C2 C3 H3B 109.5 . . ?
N2 C3 C2 110.9(2) 3_444 . ?
N2 C3 H3A 109.5 3_444 . ?
N2 C3 H3B 109.5 3_444 . ?
H3A C3 H3B 108.0 . . ?

loop_
_geom_bond_atom_site_label_1
_geom_bond_atom_site_label_2
_geom_bond_distance
_geom_bond_site_symmetry_2
_geom_bond_publ_flag
C2 H2 0.9800 . ?
C2 C4 1.515(4) . ?
C2 N2 1.497(4) . ?
C2 C3 1.512(4) . ?
C4 H4A 0.9600 . ?
C4 H4B 0.9600 . ?
C4 H4C 0.9600 . ?
Br1 Cu1 2.4530(6) 3_554 ?
Br1 Cu1 2.5166(7) . ?
Br2 Cu1 2.5049(7) . ?
Br2 Cu1 2.5416(7) 2_543 ?
Cu1 Br1 2.4530(6) 3_554 ?
Cu1 Br2 2.5416(7) 2_553 ?
N2 H2A 0.8900 . ?
N2 H2B 0.8900 . ?
N2 C3 1.490(4) 3_444 ?
C3 N2 1.490(4) 3_444 ?
C3 H3A 0.9700 . ?
C3 H3B 0.9700 . ?

loop_
_geom_torsion_atom_site_label_1
_geom_torsion_atom_site_label_2
_geom_torsion_atom_site_label_3
_geom_torsion_atom_site_label_4
_geom_torsion
_geom_torsion_site_symmetry_1
_geom_torsion_site_symmetry_2
_geom_torsion_site_symmetry_3
_geom_torsion_site_symmetry_4
_geom_torsion_publ_flag
C4 C2 N2 C3 -178.9(3) . . . 3_444 ?
C4 C2 C3 N2 176.3(3) . . . 3_444 ?
N2 C2 C3 N2 55.1(3) . . . 3_444 ?
C3 C2 N2 C3 -56.3(3) . . . 3_444 ?
